data_8107564
loop_
_publ_author_name
'Liu, Yi'
'Zhao, Zhimeng'
'Zhang, Yuming'
'Liu, Feng'
'Chen, Yang'
'Xiao, Tao'

_publ_section_title
;
 Synthesis and crystal structure of
 2-(2-oxo-2-(o-tolyl)ethyl)-4H-chromen-4-one, C18H14O3
;
_journal_issue 4
_journal_name_full 'Zeitschrift f\"ur Kristallographie - New Crystal Structures'
_journal_page_first 795
_journal_page_last 796
_journal_paper_doi 10.1515/ncrs-2023-0214
_journal_volume 238
_journal_year 2023
_chemical_formula_sum 'C18 H14 O3'
_chemical_formula_weight 278.29
_space_group_crystal_system triclinic
_space_group_IT_number 2
_space_group_name_Hall '-P 1'
_space_group_name_H-M_alt 'P -1'
_atom_sites_solution_hydrogens geom
_cell_angle_alpha 86.8770(10)
_cell_angle_beta 78.9440(10)
_cell_angle_gamma 68.9080(10)
_cell_formula_units_Z 2
_cell_length_a 7.75390(10)
_cell_length_b 8.26060(10)
_cell_length_c 11.6271(2)
_cell_measurement_reflns_used 8871
_cell_measurement_temperature 293(2)
_cell_measurement_theta_max 74.7940
_cell_measurement_theta_min 5.7400
_cell_volume 681.861(18)
_computing_structure_refinement 'SHELXL-2014/7 (Sheldrick, 2014)'
_diffrn_ambient_temperature 293(2)
_diffrn_measured_fraction_theta_full 1.000
_diffrn_measured_fraction_theta_max 0.924
_diffrn_measurement_device_type 'XtaLAB Synergy, Dualflex, HyPix'
_diffrn_measurement_method '\w scans'
_diffrn_radiation_type CuK\a
_diffrn_radiation_wavelength 1.54178
_diffrn_reflns_av_R_equivalents 0.0273
_diffrn_reflns_av_unetI/netI 0.0173
_diffrn_reflns_Laue_measured_fraction_full 1.000
_diffrn_reflns_Laue_measured_fraction_max 0.924
_diffrn_reflns_limit_h_max 9
_diffrn_reflns_limit_h_min -9
_diffrn_reflns_limit_k_max 10
_diffrn_reflns_limit_k_min -10
_diffrn_reflns_limit_l_max 13
_diffrn_reflns_limit_l_min -14
_diffrn_reflns_number 13726
_diffrn_reflns_point_group_measured_fraction_full 1.000
_diffrn_reflns_point_group_measured_fraction_max 0.924
_diffrn_reflns_theta_full 67.679
_diffrn_reflns_theta_max 75.212
_diffrn_reflns_theta_min 3.874
_exptl_absorpt_coefficient_mu 0.745
_exptl_absorpt_correction_T_max 1.00000
_exptl_absorpt_correction_T_min 0.85972
_exptl_absorpt_correction_type multi-scan
_exptl_crystal_colour yellowish
_exptl_crystal_density_diffrn 1.355
_exptl_crystal_description block
_exptl_crystal_F_000 292
_exptl_crystal_size_max 0.200
_exptl_crystal_size_mid 0.100
_exptl_crystal_size_min 0.100
_refine_diff_density_max 0.675
_refine_diff_density_min -0.604
_refine_diff_density_rms 0.058
_refine_ls_extinction_coef .
_refine_ls_extinction_method none
_refine_ls_goodness_of_fit_ref 1.016
_refine_ls_hydrogen_treatment constr
_refine_ls_matrix_type full
_refine_ls_number_parameters 190
_refine_ls_number_reflns 2615
_refine_ls_number_restraints 0
_refine_ls_restrained_S_all 1.016
_refine_ls_R_factor_all 0.0534
_refine_ls_R_factor_gt 0.0518
_refine_ls_shift/su_max 0.000
_refine_ls_shift/su_mean 0.000
_refine_ls_structure_factor_coef Fsqd
_refine_ls_weighting_details 'w=1/[\s^2^(Fo^2^)+(0.1000P)^2^+0.5000P] where P=(Fo^2^+2Fc^2^)/3'
_refine_ls_weighting_scheme calc
_refine_ls_wR_factor_gt 0.1586
_refine_ls_wR_factor_ref 0.1606
_reflns_Friedel_coverage 0.000
_reflns_Friedel_fraction_full .
_reflns_Friedel_fraction_max .
_reflns_number_gt 2468
_reflns_number_total 2615
_reflns_threshold_expression 'I > 2\s(I)'
_cod_data_source_file suppl_j_ncrs-2023-0214_suppl_001.cif
_cod_data_source_block X
_cod_database_code 8107564
_shelx_space_group_comment
;
The symmetry employed for this shelxl refinement is uniquely defined
by the following loop, which should always be used as a source of
symmetry information in preference to the above space-group names.
They are only intended as comments.
;
_shelx_estimated_absorpt_t_min 0.865
_shelx_estimated_absorpt_t_max 0.929

loop_
_space_group_symop_operation_xyz
'x, y, z'
'-x, -y, -z'

loop_
_atom_site_label
_atom_site_type_symbol
_atom_site_fract_x
_atom_site_fract_y
_atom_site_fract_z
_atom_site_U_iso_or_equiv
_atom_site_adp_type
_atom_site_occupancy
_atom_site_site_symmetry_order
_atom_site_calc_flag
_atom_site_refinement_flags_posn
_atom_site_refinement_flags_adp
_atom_site_refinement_flags_occupancy
_atom_site_disorder_assembly
_atom_site_disorder_group
O1 O 0.46691(17) 0.16852(15) 0.40464(10) 0.0211(3) Uani 1 1 d . . . . .
C1 C 0.3953(2) 0.2687(2) 0.50584(14) 0.0188(4) Uani 1 1 d . . . . .
O2 O 0.82551(17) 0.26213(17) 0.58562(11) 0.0262(3) Uani 1 1 d . . . . .
C2 C 0.2013(2) 0.3271(2) 0.54143(15) 0.0213(4) Uani 1 1 d . . . . .
H2A H 0.1264 0.2987 0.4984 0.026 Uiso 1 1 calc R U . . .
O3 O 0.6343(2) 0.26500(16) 0.15787(11) 0.0305(4) Uani 1 1 d . . . . .
C3 C 0.1218(2) 0.4285(2) 0.64231(15) 0.0229(4) Uani 1 1 d . . . . .
H3A H -0.0078 0.4675 0.6678 0.027 Uiso 1 1 calc R U . . .
C4 C 0.2340(3) 0.4731(2) 0.70644(15) 0.0225(4) Uani 1 1 d . . . . .
H4A H 0.1787 0.5438 0.7729 0.027 Uiso 1 1 calc R U . . .
C5 C 0.4267(2) 0.4120(2) 0.67082(14) 0.0205(4) Uani 1 1 d . . . . .
H5A H 0.5011 0.4406 0.7141 0.025 Uiso 1 1 calc R U . . .
C6 C 0.5113(2) 0.3069(2) 0.56980(14) 0.0185(4) Uani 1 1 d . . . . .
C7 C 0.7166(2) 0.2355(2) 0.53099(14) 0.0201(4) Uani 1 1 d . . . . .
C8 C 0.7786(2) 0.1291(2) 0.42531(15) 0.0218(4) Uani 1 1 d . . . . .
H8A H 0.9068 0.0779 0.3964 0.026 Uiso 1 1 calc R U . . .
C9 C 0.6566(2) 0.1022(2) 0.36803(14) 0.0206(4) Uani 1 1 d . . . . .
C10 C 0.7077(3) -0.0034(2) 0.25822(15) 0.0228(4) Uani 1 1 d . . . . .
H10A H 0.6287 -0.0729 0.2641 0.027 Uiso 1 1 calc R U . . .
H10B H 0.8372 -0.0821 0.2502 0.027 Uiso 1 1 calc R U . . .
C11 C 0.6848(2) 0.1084(2) 0.14877(15) 0.0216(4) Uani 1 1 d . . . . .
C12 C 0.7278(2) 0.0168(2) 0.03357(15) 0.0208(4) Uani 1 1 d . . . . .
C13 C 0.7397(3) -0.1567(2) 0.03145(16) 0.0248(4) Uani 1 1 d . . . . .
H13A H 0.7276 -0.2143 0.1018 0.030 Uiso 1 1 calc R U . . .
C14 C 0.7689(3) -0.2438(2) -0.07283(16) 0.0280(4) Uani 1 1 d . . . . .
H14A H 0.7761 -0.3586 -0.0726 0.034 Uiso 1 1 calc R U . . .
C15 C 0.7874(3) -0.1582(2) -0.17785(16) 0.0292(4) Uani 1 1 d . . . . .
H15A H 0.8049 -0.2148 -0.2485 0.035 Uiso 1 1 calc R U . . .
C16 C 0.7797(3) 0.0121(2) -0.17719(16) 0.0264(4) Uani 1 1 d . . . . .
H16A H 0.7947 0.0673 -0.2483 0.032 Uiso 1 1 calc R U . . .
C17 C 0.7503(2) 0.1033(2) -0.07342(15) 0.0227(4) Uani 1 1 d . . . . .
C18 C 0.7459(3) 0.2874(2) -0.08228(16) 0.0290(4) Uani 1 1 d . . . . .
H18A H 0.7248 0.3347 -0.0050 0.043 Uiso 1 1 calc R U . . .
H18B H 0.8639 0.2888 -0.1257 0.043 Uiso 1 1 calc R U . . .
H18C H 0.6462 0.3560 -0.1218 0.043 Uiso 1 1 calc R U . . .

loop_
_atom_site_aniso_label
_atom_site_aniso_U_11
_atom_site_aniso_U_22
_atom_site_aniso_U_33
_atom_site_aniso_U_23
_atom_site_aniso_U_13
_atom_site_aniso_U_12
O1 0.0240(6) 0.0256(6) 0.0167(6) -0.0017(5) -0.0041(5) -0.0117(5)
C1 0.0250(9) 0.0184(8) 0.0152(8) 0.0016(6) -0.0045(6) -0.0103(7)
O2 0.0236(6) 0.0371(7) 0.0236(7) -0.0008(5) -0.0055(5) -0.0170(5)
C2 0.0231(9) 0.0235(8) 0.0211(8) 0.0037(6) -0.0073(6) -0.0114(7)
O3 0.0497(9) 0.0219(7) 0.0216(7) -0.0008(5) -0.0072(6) -0.0143(6)
C3 0.0201(8) 0.0222(8) 0.0251(9) 0.0032(7) -0.0032(7) -0.0071(7)
C4 0.0275(9) 0.0195(8) 0.0194(8) -0.0004(6) -0.0016(7) -0.0083(7)
C5 0.0264(9) 0.0209(8) 0.0182(8) 0.0013(6) -0.0056(6) -0.0126(7)
C6 0.0224(9) 0.0191(8) 0.0167(8) 0.0039(6) -0.0045(6) -0.0108(7)
C7 0.0238(9) 0.0224(8) 0.0175(8) 0.0044(6) -0.0046(6) -0.0123(7)
C8 0.0214(8) 0.0241(8) 0.0194(8) 0.0016(6) -0.0017(6) -0.0088(7)
C9 0.0253(9) 0.0194(8) 0.0171(8) 0.0025(6) -0.0018(6) -0.0094(7)
C10 0.0288(9) 0.0221(8) 0.0182(8) -0.0008(6) -0.0029(7) -0.0106(7)
C11 0.0254(9) 0.0224(8) 0.0196(9) 0.0003(6) -0.0037(6) -0.0119(7)
C12 0.0213(8) 0.0224(8) 0.0194(9) -0.0013(6) -0.0035(6) -0.0085(6)
C13 0.0301(9) 0.0243(9) 0.0208(9) -0.0007(7) -0.0034(7) -0.0112(7)
C14 0.0321(10) 0.0244(9) 0.0278(10) -0.0056(7) -0.0044(7) -0.0102(7)
C15 0.0291(9) 0.0337(10) 0.0209(9) -0.0094(7) -0.0027(7) -0.0062(8)
C16 0.0244(9) 0.0324(10) 0.0182(9) 0.0002(7) -0.0013(7) -0.0065(7)
C17 0.0201(8) 0.0258(9) 0.0208(9) -0.0002(7) -0.0023(6) -0.0074(7)
C18 0.0368(10) 0.0273(9) 0.0220(9) 0.0043(7) -0.0017(7) -0.0130(8)

loop_
_atom_type_symbol
_atom_type_description
_atom_type_scat_dispersion_real
_atom_type_scat_dispersion_imag
_atom_type_scat_source
C C 0.0181 0.0091 'International Tables Vol C Tables 4.2.6.8 and 6.1.1.4'
H H 0.0000 0.0000 'International Tables Vol C Tables 4.2.6.8 and 6.1.1.4'
O O 0.0492 0.0322 'International Tables Vol C Tables 4.2.6.8 and 6.1.1.4'

loop_
_geom_angle_atom_site_label_1
_geom_angle_atom_site_label_2
_geom_angle_atom_site_label_3
_geom_angle
_geom_angle_site_symmetry_1
_geom_angle_site_symmetry_3
C9 O1 C1 118.68(13) . .
O1 C1 C2 116.12(14) . .
O1 C1 C6 121.97(15) . .
C2 C1 C6 121.91(16) . .
C3 C2 C1 118.56(15) . .
C3 C2 H2A 120.7 . .
C1 C2 H2A 120.7 . .
C2 C3 C4 120.83(16) . .
C2 C3 H3A 119.6 . .
C4 C3 H3A 119.6 . .
C5 C4 C3 119.86(16) . .
C5 C4 H4A 120.1 . .
C3 C4 H4A 120.1 . .
C4 C5 C6 120.52(15) . .
C4 C5 H5A 119.7 . .
C6 C5 H5A 119.7 . .
C1 C6 C5 118.28(15) . .
C1 C6 C7 119.71(15) . .
C5 C6 C7 122.01(15) . .
O2 C7 C8 123.36(16) . .
O2 C7 C6 122.33(15) . .
C8 C7 C6 114.30(14) . .
C9 C8 C7 121.93(16) . .
C9 C8 H8A 119.0 . .
C7 C8 H8A 119.0 . .
C8 C9 O1 123.38(15) . .
C8 C9 C10 125.54(16) . .
O1 C9 C10 111.08(14) . .
C9 C10 C11 112.61(14) . .
C9 C10 H10A 109.1 . .
C11 C10 H10A 109.1 . .
C9 C10 H10B 109.1 . .
C11 C10 H10B 109.1 . .
H10A C10 H10B 107.8 . .
O3 C11 C12 122.72(15) . .
O3 C11 C10 119.85(15) . .
C12 C11 C10 117.43(14) . .
C13 C12 C17 119.26(16) . .
C13 C12 C11 119.44(15) . .
C17 C12 C11 121.27(15) . .
C14 C13 C12 121.51(17) . .
C14 C13 H13A 119.2 . .
C12 C13 H13A 119.2 . .
C13 C14 C15 119.34(17) . .
C13 C14 H14A 120.3 . .
C15 C14 H14A 120.3 . .
C16 C15 C14 119.78(16) . .
C16 C15 H15A 120.1 . .
C14 C15 H15A 120.1 . .
C15 C16 C17 122.16(17) . .
C15 C16 H16A 118.9 . .
C17 C16 H16A 118.9 . .
C16 C17 C12 117.94(16) . .
C16 C17 C18 118.01(16) . .
C12 C17 C18 124.05(16) . .
C17 C18 H18A 109.5 . .
C17 C18 H18B 109.5 . .
H18A C18 H18B 109.5 . .
C17 C18 H18C 109.5 . .
H18A C18 H18C 109.5 . .
H18B C18 H18C 109.5 . .

loop_
_geom_bond_atom_site_label_1
_geom_bond_atom_site_label_2
_geom_bond_distance
_geom_bond_site_symmetry_2
O1 C9 1.360(2) .
O1 C1 1.3794(19) .
C1 C2 1.388(2) .
C1 C6 1.396(2) .
O2 C7 1.233(2) .
C2 C3 1.384(2) .
C2 H2A 0.9300 .
O3 C11 1.213(2) .
C3 C4 1.399(2) .
C3 H3A 0.9300 .
C4 C5 1.379(2) .
C4 H4A 0.9300 .
C5 C6 1.403(2) .
C5 H5A 0.9300 .
C6 C7 1.471(2) .
C7 C8 1.450(2) .
C8 C9 1.341(2) .
C8 H8A 0.9300 .
C9 C10 1.492(2) .
C10 C11 1.531(2) .
C10 H10A 0.9700 .
C10 H10B 0.9700 .
C11 C12 1.495(2) .
C12 C13 1.404(2) .
C12 C17 1.413(2) .
C13 C14 1.382(2) .
C13 H13A 0.9300 .
C14 C15 1.387(3) .
C14 H14A 0.9300 .
C15 C16 1.387(3) .
C15 H15A 0.9300 .
C16 C17 1.395(2) .
C16 H16A 0.9300 .
C17 C18 1.507(2) .
C18 H18A 0.9600 .
C18 H18B 0.9600 .
C18 H18C 0.9600 .

loop_
_geom_torsion_atom_site_label_1
_geom_torsion_atom_site_label_2
_geom_torsion_atom_site_label_3
_geom_torsion_atom_site_label_4
_geom_torsion
_geom_torsion_site_symmetry_1
_geom_torsion_site_symmetry_2
_geom_torsion_site_symmetry_3
_geom_torsion_site_symmetry_4
C9 O1 C1 C2 -177.53(13) . . . .
C9 O1 C1 C6 1.5(2) . . . .
O1 C1 C2 C3 -179.88(13) . . . .
C6 C1 C2 C3 1.1(2) . . . .
C1 C2 C3 C4 0.7(2) . . . .
C2 C3 C4 C5 -1.7(3) . . . .
C3 C4 C5 C6 0.8(2) . . . .
O1 C1 C6 C5 179.07(13) . . . .
C2 C1 C6 C5 -2.0(2) . . . .
O1 C1 C6 C7 -1.6(2) . . . .
C2 C1 C6 C7 177.35(14) . . . .
C4 C5 C6 C1 1.0(2) . . . .
C4 C5 C6 C7 -178.31(14) . . . .
C1 C6 C7 O2 -178.41(15) . . . .
C5 C6 C7 O2 0.9(3) . . . .
C1 C6 C7 C8 0.3(2) . . . .
C5 C6 C7 C8 179.60(14) . . . .
O2 C7 C8 C9 179.81(16) . . . .
C6 C7 C8 C9 1.1(2) . . . .
C7 C8 C9 O1 -1.3(3) . . . .
C7 C8 C9 C10 179.25(15) . . . .
C1 O1 C9 C8 0.0(2) . . . .
C1 O1 C9 C10 179.50(12) . . . .
C8 C9 C10 C11 -100.7(2) . . . .
O1 C9 C10 C11 79.83(17) . . . .
C9 C10 C11 O3 1.6(2) . . . .
C9 C10 C11 C12 -178.63(14) . . . .
O3 C11 C12 C13 -164.27(17) . . . .
C10 C11 C12 C13 16.0(2) . . . .
O3 C11 C12 C17 13.6(3) . . . .
C10 C11 C12 C17 -166.17(15) . . . .
C17 C12 C13 C14 -1.4(3) . . . .
C11 C12 C13 C14 176.45(16) . . . .
C12 C13 C14 C15 0.2(3) . . . .
C13 C14 C15 C16 1.1(3) . . . .
C14 C15 C16 C17 -1.2(3) . . . .
C15 C16 C17 C12 -0.1(3) . . . .
C15 C16 C17 C18 179.52(16) . . . .
C13 C12 C17 C16 1.3(3) . . . .
C11 C12 C17 C16 -176.48(15) . . . .
C13 C12 C17 C18 -178.21(16) . . . .
C11 C12 C17 C18 4.0(3) . . . .
